data_4088444
loop_
_publ_author_name
'Chakraborty, Uttam'
'Urban, Franziska'
'M\"uhldorf, Bernd'
'Rebreyend, Christophe'
'de Bruin, Bas'
'van Velzen, Niels'
'Harder, Sjoerd'
'Wolf, Robert'

_publ_section_title
;
 Accessing the CpArNi(I) Synthon: Reactions with N-Heterocyclic Carbenes,
 TEMPO, Sulfur, and Selenium
;
_journal_issue 11
_journal_name_full Organometallics
_journal_page_first 1624
_journal_paper_doi 10.1021/acs.organomet.6b00084
_journal_volume 35
_journal_year 2016
_chemical_formula_moiety 'C90 H90 Ni2 S6, 0.5(C6 D6)'
_chemical_formula_sum 'C93 H93 D0.5 Ni2 S6'
_chemical_formula_weight 1521.46
_space_group_crystal_system triclinic
_space_group_IT_number 2
_space_group_name_Hall '-P 1'
_space_group_name_H-M_alt 'P -1'
_atom_sites_solution_hydrogens geom
_audit_creation_date 2015-11-03
_audit_creation_method
;
Olex2 1.2
(compiled 2015.09.30 svn.r3233 for OlexSys, GUI svn.r5103)
;
_cell_angle_alpha 75.613(3)
_cell_angle_beta 87.361(3)
_cell_angle_gamma 63.023(4)
_cell_formula_units_Z 2
_cell_length_a 14.1755(6)
_cell_length_b 14.3510(6)
_cell_length_c 22.4716(8)
_cell_measurement_reflns_used 8877
_cell_measurement_temperature 125(2)
_cell_measurement_theta_max 65.8810
_cell_measurement_theta_min 4.0560
_cell_volume 3934.5(3)
_computing_cell_refinement 'CrysAlisPro 1.171.38.41 (Rigaku OD, 2015)'
_computing_data_collection 'CrysAlisPro 1.171.38.41 (Rigaku OD, 2015)'
_computing_data_reduction 'CrysAlisPro 1.171.38.41 (Rigaku OD, 2015)'
_computing_molecular_graphics 'Olex2 (Dolomanov et al., 2009)'
_computing_publication_material 'Olex2 (Dolomanov et al., 2009)'
_computing_structure_refinement 'ShelXL (Sheldrick, 2015)'
_computing_structure_solution 'ShelXT (Sheldrick, 2015)'
_diffrn_ambient_environment N~2~
_diffrn_ambient_temperature 125(2)
_diffrn_detector 'CCD plate'
_diffrn_detector_area_resol_mean 5.2548
_diffrn_detector_type AtlasS2
_diffrn_measured_fraction_theta_full 0.965
_diffrn_measured_fraction_theta_max 0.989
_diffrn_measurement_details
;
List of Runs (angles in degrees, time in seconds):

  # Type    Start    End  Width  t~exp~   \w     \q     \k     \f   Frames
--------------------------------------------------------------------------
  1  \w     -3.00  75.00   1.00   20.00    --   41.41-125.00 -60.00   78
  2  \w    -30.00  70.00   1.00   20.00    --   41.41 -57.00   0.00  100
  3  \w     17.00 109.00   1.00   20.00    --   41.41  57.00 150.00   92
  4  \w     46.00  73.00   1.00   80.00    --   93.50 -93.00 -52.50   27
  5  \w     51.00 131.00   1.00   80.00    --   93.50 -89.00 153.75   80
  6  \w     26.00  84.00   1.00   80.00    --   93.50-125.00 120.00   58
  7  \w     11.00  39.00   1.00   80.00    --   93.50 -89.00 153.75   28
  8  \w     11.00 136.00   1.00   80.00    --   93.50 -15.00 -90.00  125
  9  \w     64.00 110.00   1.00   80.00    --   93.50  61.00 -60.00   46
 10  \w    133.00 168.00   1.00   80.00    --   93.50  61.00 -60.00   35
 11  \w     10.00  77.00   1.00   80.00    --   93.50 -95.00-150.00   67
 12  \w     31.00  72.00   1.00   80.00    --   93.50 -45.00 120.00   41
 13  \w     77.00 161.00   1.00   80.00    --   93.50  30.00 -90.00   84
 14  \w     61.00 140.00   1.00   80.00    --   93.50  77.00 120.00   79
 15  \w     22.00  75.00   1.00   80.00    --   93.50 -45.00 -60.00   53
 16  \w     94.00 126.00   1.00   80.00    --   93.50 -93.00 -52.50   32
 17  \w     65.00 117.00   1.00   80.00    --   93.50 -93.00  66.62   52
 18  \w     18.00  58.00   1.00   80.00    --   93.50 -30.00  60.00   40
 19  \w     36.00  76.00   1.00   80.00    --   93.50 -45.00 -30.00   40
 20  \w     10.00  69.00   1.00   80.00    --   93.50 -92.00-131.98   59
 21  \w     73.00 133.00   1.00   80.00    --   93.50 -92.00-131.98   60
 22  \w     65.00 103.00   1.00   80.00    --   93.50  61.00 -90.00   38
 23  \w    127.00 154.00   1.00   80.00    --   93.50  61.00 -90.00   27
 24  \w     32.00  57.00   1.00   80.00    --   93.50 -61.00 -60.00   25
 25  \w     67.00 117.00   1.00   80.00    --   93.50 -61.00 -60.00   50
 26  \w     29.00  43.00   1.00   80.00    --   93.50 -93.00  66.62   14
;
_diffrn_measurement_device 'four-circle diffractometer'
_diffrn_measurement_device_type 'Xcalibur, AtlasS2, Gemini ultra'
_diffrn_measurement_method '\w scans'
_diffrn_orient_matrix_type 'CrysAlisPro convention (1999,Acta A55,543-557)'
_diffrn_orient_matrix_UB_11 0.0600814000
_diffrn_orient_matrix_UB_12 0.0469315000
_diffrn_orient_matrix_UB_13 0.0284781000
_diffrn_orient_matrix_UB_21 0.1013672000
_diffrn_orient_matrix_UB_22 -0.0658615000
_diffrn_orient_matrix_UB_23 -0.0290781000
_diffrn_orient_matrix_UB_31 -0.0327893000
_diffrn_orient_matrix_UB_32 0.0947831000
_diffrn_orient_matrix_UB_33 -0.0581605000
_diffrn_radiation_monochromator mirror
_diffrn_radiation_probe x-ray
_diffrn_radiation_type CuK\a
_diffrn_radiation_wavelength 1.54184
_diffrn_reflns_av_R_equivalents 0.0546
_diffrn_reflns_av_unetI/netI 0.0585
_diffrn_reflns_Laue_measured_fraction_full 0.965
_diffrn_reflns_Laue_measured_fraction_max 0.989
_diffrn_reflns_limit_h_max 16
_diffrn_reflns_limit_h_min -16
_diffrn_reflns_limit_k_max 17
_diffrn_reflns_limit_k_min -15
_diffrn_reflns_limit_l_max 26
_diffrn_reflns_limit_l_min -26
_diffrn_reflns_number 35656
_diffrn_reflns_point_group_measured_fraction_full 0.965
_diffrn_reflns_point_group_measured_fraction_max 0.989
_diffrn_reflns_theta_full 67.684
_diffrn_reflns_theta_max 66.651
_diffrn_reflns_theta_min 3.634
_diffrn_source 'fine-focus sealed X-ray tube'
_diffrn_source_type 'Enhance Ultra (Cu) X-ray Source'
_exptl_absorpt_coefficient_mu 2.428
_exptl_absorpt_correction_T_max 0.959
_exptl_absorpt_correction_T_min 0.933
_exptl_absorpt_correction_type analytical
_exptl_absorpt_process_details
;
CrysAlisPro 1.171.38.41 (Rigaku Oxford Diffraction, 2015)
Analytical numeric absorption correction using a multifaceted crystal
			model based on expressions derived by R.C. Clark & J.S. Reid.
(Clark, R. C. & Reid, J. S. (1995). Acta Cryst. A51, 887-897)
Empirical absorption correction using spherical harmonics,
 implemented in SCALE3 ABSPACK scaling algorithm.
;
_exptl_crystal_colour 'dark red'
_exptl_crystal_colour_modifier dark
_exptl_crystal_colour_primary red
_exptl_crystal_density_diffrn 1.284
_exptl_crystal_description block
_exptl_crystal_F_000 1607
_exptl_crystal_size_max 0.206
_exptl_crystal_size_mid 0.149
_exptl_crystal_size_min 0.108
_refine_diff_density_max 0.674
_refine_diff_density_min -0.471
_refine_diff_density_rms 0.072
_refine_ls_extinction_method none
_refine_ls_goodness_of_fit_ref 1.020
_refine_ls_hydrogen_treatment constr
_refine_ls_matrix_type full
_refine_ls_number_parameters 1040
_refine_ls_number_reflns 13733
_refine_ls_number_restraints 65
_refine_ls_restrained_S_all 1.025
_refine_ls_R_factor_all 0.0909
_refine_ls_R_factor_gt 0.0620
_refine_ls_shift/su_max 0.001
_refine_ls_shift/su_mean 0.000
_refine_ls_structure_factor_coef Fsqd
_refine_ls_weighting_details 'w=1/[\s^2^(Fo^2^)+(0.0902P)^2^+1.9860P] where P=(Fo^2^+2Fc^2^)/3'
_refine_ls_weighting_scheme calc
_refine_ls_wR_factor_gt 0.1545
_refine_ls_wR_factor_ref 0.1743
_reflns_Friedel_coverage 0.000
_reflns_number_gt 9747
_reflns_number_total 13733
_reflns_threshold_expression 'I > 2\s(I)'
_cod_data_source_file 5.cif
_cod_data_source_block uc102s_ap
_cod_original_formula_sum 'C93 H93 D0.50 Ni2 S6'
_cod_database_code 4088444
_shelxl_version_number 2014/6
_chemical_oxdiff_formula C45H45NiS2
_shelx_space_group_comment
;
The symmetry employed for this shelxl refinement is uniquely defined
by the following loop, which should always be used as a source of
symmetry information in preference to the above space-group names.
They are only intended as comments.
;
_reflns_odcompleteness_completeness 97.92
_reflns_odcompleteness_iscentric 1
_reflns_odcompleteness_theta 66.97
_olex2_refinement_description
;
1. Fixed Uiso
 At 1.2 times of:
  All C(H) groups, All C(H,H) groups, All C(H,H,H,H) groups
 At 1.5 times of:
  All C(H,H,H) groups
2. Restrained distances
 S2A-S1 \\sim S2-S1
 with sigma of 0.02
 S3-S2 \\sim S3A-S2A
 with sigma of 0.02
 C34-C33 \\sim C34A-C33
 with sigma of 0.02
 C50-C49 \\sim C50A-C49
 with sigma of 0.02
 C42-C41 \\sim C42A-C41
 with sigma of 0.02
3. Uiso/Uaniso restraints and constraints
S2 \\sim S2A: within 1.7A with sigma of 0.04 and sigma for terminal atoms of
0.08
S3 \\sim S3A: within 1.7A with sigma of 0.04 and sigma for terminal atoms of
0.08
S4 \\sim S3A: within 1.7A with sigma of 0.04 and sigma for terminal atoms of
0.08
C34A \\sim C34: within 1.7A with sigma of 0.04 and sigma for terminal atoms of
0.08
C50 \\sim C50A: within 1.7A with sigma of 0.04 and sigma for terminal atoms of
0.08
C42 \\sim C42A: within 1.7A with sigma of 0.04 and sigma for terminal atoms of
0.08
C73 \\sim C73A \\sim C74 \\sim C74A: within 1.7A with sigma of 0.01 and sigma
for terminal atoms of 0.02
S5 \\sim S5A: within 1.7A with sigma of 0.01 and sigma for terminal atoms of
0.02
4. Others
 Fixed Sof: S2(0.5) S5(0.6) H49A(0.5) H49B(0.5) H49C(0.5) H49D(0.5) H41A(0.7)
 H41B(0.7) H41C(0.3) H41D(0.3) H81A(0.5) H81B(0.5) H81C(0.5) H81D(0.5) C91(0.5)
 D91(0.5) C92(0.5) D92(0.5) C94(0.5) D94(0.5) C93(0.5) D93(0.5) C95(0.5)
 D95(0.5) C96(0.5) D96(0.5) C82A(0.6) H82A(0.6) H82B(0.6) H82C(0.6) C50(0.5)
 H50A(0.5) H50B(0.5) H50C(0.5) C42(0.7) H42A(0.7) H42B(0.7) H42C(0.7) S5A(0.4)
 S2A(0.5) C50A(0.5) H50D(0.5) H50E(0.5) H50F(0.5) H33A(0.6) H33B(0.6) H33C(0.4)
 H33D(0.4) C34A(0.6) H34A(0.6) H34B(0.6) H34C(0.6) C82(0.4) H82D(0.4) H82E(0.4)
 H82F(0.4) C34(0.4) H34D(0.4) H34E(0.4) H34F(0.4) C73A(0.4) H73A(0.4) H73B(0.4)
 C74A(0.6) H74A(0.6) H74B(0.6) H74C(0.6) S4(0.5) S3(0.5) S3A(0.5) S4A(0.5)
 C42A(0.3) H42D(0.3) H42E(0.3) H42F(0.3) C74(0.4) H74D(0.4) H74E(0.4) H74F(0.4)
 C73(0.6) H73C(0.6) H73D(0.6)
5.a Secondary CH2 refined with riding coordinates:
 C17(H17A,H17B), C25(H25A,H25B), C49(H49A,H49B), C49(H49C,H49D), C41(H41A,
 H41B), C41(H41C,H41D), C81(H81A,H81B), C81(H81C,H81D), C65(H65A,H65B),
 C57(H57A,H57B), C89(H89A,H89B), C33(H33A,H33B), C33(H33C,H33D), C73A(H73A,
 H73B), C73(H73C,H73D)
5.b Me refined with riding coordinates:
 C82(H82D,H82E,H82F), C42A(H42D,H42E,H42F)
5.c Aromatic/amide H refined with riding coordinates:
 C12(H12), C13(H13), C16(H16), C24(H24), C36(H36), C15(H15), C23(H23),
 C20(H20), C21(H21), C37(H37), C44(H44), C28(H28), C47(H47), C45(H45), C48(H48),
  C40(H40), C29(H29), C32(H32), C39(H39), C84(H84), C52(H52), C31(H31),
 C60(H60), C64(H64), C68(H68), C80(H80), C88(H88), C53(H53), C79(H79), C56(H56),
  C76(H76), C61(H61), C77(H77), C72(H72), C85(H85), C63(H63), C71(H71),
 C55(H55), C69(H69), C87(H87), C91(D91), C92(D92), C94(D94), C93(D93), C95(D95),
  C96(D96)
5.d Idealised Me refined as rotating group:
 C18(H18A,H18B,H18C), C26(H26A,H26B,H26C), C90(H90A,H90B,H90C), C58(H58A,H58B,
 H58C), C66(H66A,H66B,H66C), C82A(H82A,H82B,H82C), C50(H50A,H50B,H50C),
 C42(H42A,H42B,H42C), C50A(H50D,H50E,H50F), C34A(H34A,H34B,H34C), C34(H34D,H34E,
 H34F), C74A(H74A,H74B,H74C), C74(H74D,H74E,H74F)
;
_olex2_submission_special_instructions 'No special instructions were received'
_oxdiff_exptl_absorpt_empirical_details
;
Empirical correction (ABSPACK) includes:
- Absorption correction using spherical harmonics
- Frame scaling
;
_oxdiff_exptl_absorpt_empirical_full_max 1.599
_oxdiff_exptl_absorpt_empirical_full_min 0.751

loop_
_space_group_symop_operation_xyz
'x, y, z'
'-x, -y, -z'

loop_
_atom_site_label
_atom_site_type_symbol
_atom_site_fract_x
_atom_site_fract_y
_atom_site_fract_z
_atom_site_U_iso_or_equiv
_atom_site_adp_type
_atom_site_occupancy
_atom_site_site_symmetry_order
_atom_site_calc_flag
_atom_site_refinement_flags_posn
_atom_site_refinement_flags_adp
_atom_site_refinement_flags_occupancy
_atom_site_disorder_assembly
_atom_site_disorder_group
Ni1 Ni 0.62766(4) 0.48893(5) 0.18135(3) 0.03834(17) Uani 1 1 d . . . . .
Ni2 Ni 0.64005(5) 0.47967(5) 0.31962(3) 0.04409(18) Uani 1 1 d . . . . .
S1 S 0.70871(8) 0.36158(9) 0.26561(4) 0.0492(2) Uani 1 1 d D . . . .
S6 S 0.61010(11) 0.60309(10) 0.23423(5) 0.0628(3) Uani 1 1 d . . . . .
S2 S 0.8715(3) 0.2830(3) 0.26892(15) 0.0581(8) Uani 0.5 1 d D U P A 1
S5 S 0.7518(2) 0.6314(3) 0.22569(12) 0.0668(7) Uani 0.6 1 d . U P A 1
C14 C 0.8659(3) 0.5962(3) -0.03210(16) 0.0414(8) Uani 1 1 d . . . . .
C12 C 0.7683(3) 0.4928(3) -0.00263(16) 0.0372(7) Uani 1 1 d . . . . .
H12 H 0.7506 0.4411 -0.0094 0.045 Uiso 1 1 calc R . . . .
C22 C 0.9192(3) 0.1153(3) 0.08845(19) 0.0486(9) Uani 1 1 d . . . . .
C13 C 0.8361(3) 0.5203(3) -0.04032(16) 0.0424(8) Uani 1 1 d . . . . .
H13 H 0.8627 0.4870 -0.0722 0.051 Uiso 1 1 calc R . . . .
C11 C 0.7255(2) 0.5414(3) 0.04586(15) 0.0344(7) Uani 1 1 d . . . . .
C35 C 0.3721(3) 0.5828(3) 0.13638(16) 0.0408(8) Uani 1 1 d . . . . .
C1 C 0.6479(2) 0.5149(3) 0.08291(14) 0.0345(7) Uani 1 1 d . . . . .
C43 C 0.4977(3) 0.7108(3) 0.07197(17) 0.0413(8) Uani 1 1 d . . . . .
C5 C 0.5445(3) 0.5930(3) 0.09581(15) 0.0377(8) Uani 1 1 d . . . . .
C16 C 0.7555(3) 0.6178(3) 0.05432(16) 0.0390(8) Uani 1 1 d . . . . .
H16 H 0.7289 0.6515 0.0860 0.047 Uiso 1 1 calc R . . . .
C46 C 0.3949(3) 0.9364(3) 0.0179(2) 0.0552(11) Uani 1 1 d . . . . .
C24 C 0.8508(3) 0.2848(3) 0.11722(17) 0.0417(8) Uani 1 1 d . . . . .
H24 H 0.8639 0.3338 0.1314 0.050 Uiso 1 1 calc R . . . .
C2 C 0.6564(3) 0.4102(3) 0.10783(14) 0.0347(7) Uani 1 1 d . . . . .
C17 C 0.9383(3) 0.6271(4) -0.07441(18) 0.0494(9) Uani 1 1 d . . . . .
H17A H 0.9679 0.6615 -0.0544 0.059 Uiso 1 1 calc R . . . .
H17B H 0.9966 0.5619 -0.0812 0.059 Uiso 1 1 calc R . . . .
C4 C 0.4859(3) 0.5342(3) 0.12423(15) 0.0384(8) Uani 1 1 d . . . . .
C19 C 0.7461(3) 0.3079(3) 0.10307(15) 0.0362(7) Uani 1 1 d . . . . .
C36 C 0.2961(3) 0.6640(3) 0.09129(18) 0.0450(9) Uani 1 1 d . . . . .
H36 H 0.3172 0.6923 0.0543 0.054 Uiso 1 1 calc R . . . .
C15 C 0.8239(3) 0.6441(3) 0.01634(16) 0.0409(8) Uani 1 1 d . . . . .
H15 H 0.8426 0.6950 0.0232 0.049 Uiso 1 1 calc R . . . .
C23 C 0.9348(3) 0.1905(3) 0.11048(19) 0.0486(9) Uani 1 1 d . . . . .
H23 H 1.0035 0.1765 0.1208 0.058 Uiso 1 1 calc R . . . .
C20 C 0.7306(3) 0.2335(3) 0.08025(16) 0.0388(8) Uani 1 1 d . . . . .
H20 H 0.6619 0.2470 0.0701 0.047 Uiso 1 1 calc R . . . .
C21 C 0.8155(3) 0.1401(3) 0.07254(17) 0.0444(9) Uani 1 1 d . . . . .
H21 H 0.8029 0.0928 0.0563 0.053 Uiso 1 1 calc R . . . .
C37 C 0.1887(3) 0.7037(3) 0.1007(2) 0.0540(10) Uani 1 1 d . . . . .
H37 H 0.1390 0.7579 0.0697 0.065 Uiso 1 1 calc R . . . .
C44 C 0.5019(3) 0.7534(3) 0.00957(17) 0.0429(8) Uani 1 1 d . . . . .
H44 H 0.5399 0.7066 -0.0147 0.052 Uiso 1 1 calc R . . . .
C28 C 0.4321(3) 0.3435(3) 0.12907(17) 0.0433(8) Uani 1 1 d . . . . .
H28 H 0.3876 0.4075 0.1009 0.052 Uiso 1 1 calc R . . . .
C47 C 0.3919(3) 0.8938(4) 0.0797(2) 0.0562(11) Uani 1 1 d . . . . .
H47 H 0.3557 0.9410 0.1041 0.067 Uiso 1 1 calc R . . . .
C27 C 0.5247(3) 0.3337(3) 0.15471(15) 0.0386(8) Uani 1 1 d . . . . .
C3 C 0.5539(3) 0.4230(3) 0.13308(15) 0.0378(8) Uani 1 1 d . . . . .
C45 C 0.4512(3) 0.8628(3) -0.0171(2) 0.0505(9) Uani 1 1 d . . . . .
H45 H 0.4543 0.8884 -0.0590 0.061 Uiso 1 1 calc R . . . .
C48 C 0.4403(3) 0.7842(3) 0.1069(2) 0.0486(9) Uani 1 1 d . . . . .
H48 H 0.4348 0.7589 0.1485 0.058 Uiso 1 1 calc R . . . .
C40 C 0.3371(3) 0.5431(4) 0.19118(18) 0.0480(9) Uani 1 1 d . . . . .
H40 H 0.3864 0.4885 0.2222 0.058 Uiso 1 1 calc R . . . .
C29 C 0.4051(3) 0.2598(4) 0.14477(19) 0.0528(10) Uani 1 1 d . . . . .
H29 H 0.3433 0.2682 0.1265 0.063 Uiso 1 1 calc R . . . .
C10 C 0.6094(3) 0.5577(3) 0.39354(16) 0.0456(9) Uani 1 1 d . . . . .
C51 C 0.7864(3) 0.4087(3) 0.45286(17) 0.0479(9) Uani 1 1 d . . . . .
C6 C 0.6840(3) 0.4486(3) 0.41723(16) 0.0446(9) Uani 1 1 d . . . . .
C32 C 0.5886(3) 0.2377(3) 0.19686(17) 0.0474(9) Uani 1 1 d . . . . .
H32 H 0.6511 0.2288 0.2146 0.057 Uiso 1 1 calc R . . . .
C59 C 0.6862(3) 0.2644(3) 0.43030(17) 0.0488(9) Uani 1 1 d . . . . .
C9 C 0.5119(3) 0.5611(3) 0.37053(16) 0.0466(9) Uani 1 1 d . . . . .
C39 C 0.2297(3) 0.5840(4) 0.2000(2) 0.0556(11) Uani 1 1 d . . . . .
H39 H 0.2085 0.5563 0.2371 0.067 Uiso 1 1 calc R . . . .
C8 C 0.5279(3) 0.4538(3) 0.38068(16) 0.0462(9) Uani 1 1 d . . . . .
C84 C 0.6465(3) 0.6569(4) 0.45754(19) 0.0523(10) Uani 1 1 d . . . . .
H84 H 0.6705 0.5949 0.4900 0.063 Uiso 1 1 calc R . . . .
C30 C 0.4672(4) 0.1655(4) 0.1864(2) 0.0616(12) Uani 1 1 d . . . . .
C52 C 0.8057(3) 0.3406(4) 0.51171(18) 0.0545(10) Uani 1 1 d . . . . .
H52 H 0.7570 0.3155 0.5269 0.065 Uiso 1 1 calc R . . . .
C38 C 0.1539(3) 0.6641(4) 0.1555(2) 0.0599(11) Uani 1 1 d . . . . .
C83 C 0.6164(3) 0.6543(4) 0.39961(18) 0.0493(10) Uani 1 1 d . . . . .
C31 C 0.5604(4) 0.1553(4) 0.21278(19) 0.0590(11) Uani 1 1 d . . . . .
H31 H 0.6039 0.0917 0.2416 0.071 Uiso 1 1 calc R . . . .
C60 C 0.7920(4) 0.1973(4) 0.42290(19) 0.0584(11) Uani 1 1 d . . . . .
H60 H 0.8314 0.2269 0.3984 0.070 Uiso 1 1 calc R . . . .
C64 C 0.6306(4) 0.2150(4) 0.46785(19) 0.0574(11) Uani 1 1 d . . . . .
H64 H 0.5595 0.2565 0.4731 0.069 Uiso 1 1 calc R . . . .
C75 C 0.4129(3) 0.6620(4) 0.34545(18) 0.0501(10) Uani 1 1 d . . . . .
C68 C 0.4713(3) 0.3390(4) 0.33812(18) 0.0563(11) Uani 1 1 d . . . . .
H68 H 0.5391 0.3036 0.3255 0.068 Uiso 1 1 calc R . . . .
C7 C 0.6373(3) 0.3821(3) 0.40686(16) 0.0458(9) Uani 1 1 d . . . . .
C67 C 0.4481(3) 0.4203(4) 0.36751(17) 0.0500(10) Uani 1 1 d . . . . .
C80 C 0.3657(3) 0.7371(4) 0.3798(2) 0.0594(11) Uani 1 1 d . . . . .
H80 H 0.3983 0.7254 0.4178 0.071 Uiso 1 1 calc R . . . .
C88 C 0.5834(4) 0.7471(4) 0.3528(2) 0.0638(12) Uani 1 1 d . . . . .
H88 H 0.5646 0.7473 0.3137 0.077 Uiso 1 1 calc R . . . .
C25 C 1.0118(3) 0.0092(4) 0.0847(2) 0.0631(12) Uani 1 1 d . . . . .
H25A H 1.0294 -0.0404 0.1254 0.076 Uiso 1 1 calc R . . . .
H25B H 0.9893 -0.0213 0.0576 0.076 Uiso 1 1 calc R . . . .
C53 C 0.8969(4) 0.3092(4) 0.5484(2) 0.0657(12) Uani 1 1 d . . . . .
H53 H 0.9080 0.2637 0.5877 0.079 Uiso 1 1 calc R . . . .
C79 C 0.2721(4) 0.8281(4) 0.3589(2) 0.0684(13) Uani 1 1 d . . . . .
H79 H 0.2420 0.8768 0.3832 0.082 Uiso 1 1 calc R . . . .
C56 C 0.8614(3) 0.4433(4) 0.4315(2) 0.0571(10) Uani 1 1 d . . . . .
H56 H 0.8510 0.4884 0.3921 0.069 Uiso 1 1 calc R . . . .
C76 C 0.3616(3) 0.6825(4) 0.2885(2) 0.0596(11) Uani 1 1 d . . . . .
H76 H 0.3914 0.6332 0.2646 0.072 Uiso 1 1 calc R . . . .
C62 C 0.7851(5) 0.0399(4) 0.4896(2) 0.0743(14) Uani 1 1 d . . . . .
C61 C 0.8395(4) 0.0877(4) 0.4513(2) 0.0686(13) Uani 1 1 d . . . . .
H61 H 0.9095 0.0450 0.4445 0.082 Uiso 1 1 calc R . . . .
C77 C 0.2682(4) 0.7741(4) 0.2676(2) 0.0724(14) Uani 1 1 d . . . . .
H77 H 0.2358 0.7859 0.2295 0.087 Uiso 1 1 calc R . . . .
C72 C 0.3453(3) 0.4712(4) 0.38553(18) 0.0586(11) Uani 1 1 d . . . . .
H72 H 0.3274 0.5269 0.4046 0.070 Uiso 1 1 calc R . . . .
C85 C 0.6410(3) 0.7506(4) 0.4668(2) 0.0613(12) Uani 1 1 d . . . . .
H85 H 0.6616 0.7502 0.5056 0.074 Uiso 1 1 calc R . . . .
C18 C 0.8839(4) 0.7020(5) -0.1356(2) 0.0688(13) Uani 1 1 d . . . . .
H18A H 0.9343 0.7178 -0.1605 0.103 Uiso 1 1 calc GR . . . .
H18B H 0.8276 0.7679 -0.1294 0.103 Uiso 1 1 calc GR . . . .
H18C H 0.8551 0.6682 -0.1560 0.103 Uiso 1 1 calc GR . . . .
C63 C 0.6798(5) 0.1064(4) 0.4968(2) 0.0691(13) Uani 1 1 d . . . . .
H63 H 0.6413 0.0766 0.5220 0.083 Uiso 1 1 calc R . . . .
C49 C 0.3402(4) 1.0572(4) -0.0110(3) 0.0764(16) Uani 1 1 d D . . . .
H49A H 0.2679 1.0853 0.0011 0.092 Uiso 0.5 1 calc R . P B 1
H49B H 0.3752 1.0890 0.0072 0.092 Uiso 0.5 1 calc R . P B 1
H49C H 0.3941 1.0817 -0.0190 0.092 Uiso 0.5 1 calc R . P C 2
H49D H 0.2960 1.0925 0.0188 0.092 Uiso 0.5 1 calc R . P C 2
C78 C 0.2205(4) 0.8498(5) 0.3018(3) 0.0740(14) Uani 1 1 d . . . . .
C71 C 0.2697(4) 0.4401(5) 0.3755(2) 0.0742(14) Uani 1 1 d . . . . .
H71 H 0.2018 0.4752 0.3881 0.089 Uiso 1 1 calc R . . . .
C54 C 0.9713(4) 0.3447(4) 0.5274(2) 0.0664(13) Uani 1 1 d . . . . .
C55 C 0.9526(3) 0.4107(4) 0.4691(2) 0.0662(13) Uani 1 1 d . . . . .
H55 H 1.0021 0.4347 0.4539 0.079 Uiso 1 1 calc R . . . .
C86 C 0.6068(4) 0.8429(4) 0.4214(3) 0.0740(14) Uani 1 1 d . . . . .
C26 C 1.1091(4) 0.0153(5) 0.0624(3) 0.0885(18) Uani 1 1 d . . . . .
H26A H 1.0924 0.0671 0.0231 0.133 Uiso 1 1 calc GR . . . .
H26B H 1.1609 -0.0544 0.0583 0.133 Uiso 1 1 calc GR . . . .
H26C H 1.1373 0.0373 0.0914 0.133 Uiso 1 1 calc GR . . . .
C69 C 0.3935(4) 0.3103(5) 0.3275(2) 0.0732(14) Uani 1 1 d . . . . .
H69 H 0.4096 0.2573 0.3064 0.088 Uiso 1 1 calc R . . . .
C70 C 0.2926(4) 0.3582(6) 0.3473(3) 0.0826(17) Uani 1 1 d . . . . .
C87 C 0.5777(5) 0.8404(4) 0.3632(3) 0.0788(16) Uani 1 1 d . . . . .
H87 H 0.5541 0.9027 0.3310 0.095 Uiso 1 1 calc R . . . .
C41 C 0.0378(4) 0.7067(5) 0.1671(3) 0.0902(18) Uani 1 1 d D . . . .
H41A H 0.0332 0.6685 0.2084 0.108 Uiso 0.7 1 calc R . P D 1
H41B H 0.0109 0.7821 0.1670 0.108 Uiso 0.7 1 calc R . P D 1
H41C H 0.0017 0.7582 0.1285 0.108 Uiso 0.3 1 calc R . P E 2
H41D H 0.0238 0.6458 0.1696 0.108 Uiso 0.3 1 calc R . P E 2
C81 C 0.1182(5) 0.9516(6) 0.2787(4) 0.109(3) Uani 1 1 d . . . . .
H81A H 0.0813 0.9410 0.2477 0.131 Uiso 0.5 1 calc R . P F 1
H81B H 0.0731 0.9651 0.3126 0.131 Uiso 0.5 1 calc R . P F 1
H81C H 0.1236 1.0073 0.2934 0.131 Uiso 0.5 1 calc R . P G 2
H81D H 0.1193 0.9715 0.2342 0.131 Uiso 0.5 1 calc R . P G 2
C65 C 0.8388(7) -0.0776(5) 0.5212(3) 0.106(2) Uani 1 1 d . . . . .
H65A H 0.7852 -0.1027 0.5277 0.127 Uiso 1 1 calc R . . . .
H65B H 0.8869 -0.1152 0.4934 0.127 Uiso 1 1 calc R . . . .
C57 C 1.0709(4) 0.3113(6) 0.5680(3) 0.0951(19) Uani 1 1 d . . . . .
H57A H 1.1122 0.3453 0.5459 0.114 Uiso 1 1 calc R . . . .
H57B H 1.1141 0.2336 0.5765 0.114 Uiso 1 1 calc R . . . .
C89 C 0.6010(6) 0.9436(5) 0.4338(3) 0.102(2) Uani 1 1 d . . . . .
H89A H 0.5949 0.9379 0.4776 0.123 Uiso 1 1 calc R . . . .
H89B H 0.6676 0.9454 0.4241 0.123 Uiso 1 1 calc R . . . .
C90 C 0.5168(7) 1.0441(6) 0.4013(3) 0.107(2) Uani 1 1 d . . . . .
H90A H 0.5282 1.0572 0.3582 0.161 Uiso 1 1 calc GR . . . .
H90B H 0.5151 1.1014 0.4168 0.161 Uiso 1 1 calc GR . . . .
H90C H 0.4504 1.0414 0.4069 0.161 Uiso 1 1 calc GR . . . .
C91 C 0.7982(5) 0.8924(5) 0.2491(3) 0.0358(14) Uani 0.5 1 d . . P . .
D91 D 0.7894 0.8413 0.2347 0.043 Uiso 0.5 1 calc R . P . .
C92 C 0.8320(5) 0.9622(5) 0.2113(3) 0.0320(14) Uani 0.5 1 d . . P . .
D92 D 0.8459 0.9580 0.1709 0.038 Uiso 0.5 1 calc R . P . .
C58 C 1.0439(6) 0.3435(7) 0.6293(3) 0.118(3) Uani 1 1 d . . . . .
H58A H 1.0005 0.4203 0.6212 0.177 Uiso 1 1 calc GR . . . .
H58B H 1.1083 0.3231 0.6528 0.177 Uiso 1 1 calc GR . . . .
H58C H 1.0060 0.3072 0.6523 0.177 Uiso 1 1 calc GR . . . .
C66 C 0.8975(7) -0.1095(6) 0.5788(4) 0.137(4) Uani 1 1 d . . . . .
H66A H 0.9481 -0.0816 0.5740 0.206 Uiso 1 1 calc GR . . . .
H66B H 0.9340 -0.1870 0.5923 0.206 Uiso 1 1 calc GR . . . .
H66C H 0.8497 -0.0814 0.6088 0.206 Uiso 1 1 calc GR . . . .
C94 C 0.8255(5) 1.0439(6) 0.2922(3) 0.0359(15) Uani 0.5 1 d . . P . .
D94 D 0.8354 1.0943 0.3068 0.043 Uiso 0.5 1 calc R . P . .
C93 C 0.8452(5) 1.0375(5) 0.2331(3) 0.0329(14) Uani 0.5 1 d . . P . .
D93 D 0.8676 1.0840 0.2074 0.039 Uiso 0.5 1 calc R . P . .
C95 C 0.7908(5) 0.9759(6) 0.3307(3) 0.0410(16) Uani 0.5 1 d . . P . .
D95 D 0.7764 0.9812 0.3708 0.049 Uiso 0.5 1 calc R . P . .
C96 C 0.7778(5) 0.9014(6) 0.3093(3) 0.0419(17) Uani 0.5 1 d . . P . .
D96 D 0.7550 0.8555 0.3354 0.050 Uiso 0.5 1 calc R . P . .
C82A C 0.1342(9) 1.0412(8) 0.2536(5) 0.095(3) Uani 0.6 1 d . . P H 1
H82A H 0.1676 1.0543 0.2846 0.142 Uiso 0.6 1 calc GR . P H 1
H82B H 0.0671 1.1031 0.2386 0.142 Uiso 0.6 1 calc GR . P H 1
H82C H 0.1791 1.0283 0.2202 0.142 Uiso 0.6 1 calc GR . P H 1
C50 C 0.3358(10) 1.0946(8) -0.0753(5) 0.075(3) Uani 0.5 1 d D U P I 1
H50A H 0.4064 1.0752 -0.0881 0.113 Uiso 0.5 1 calc GR . P I 1
H50B H 0.2944 1.1719 -0.0872 0.113 Uiso 0.5 1 calc GR . P I 1
H50C H 0.3036 1.0623 -0.0947 0.113 Uiso 0.5 1 calc GR . P I 1
C42 C -0.0248(7) 0.7012(14) 0.1310(6) 0.151(6) Uani 0.7 1 d D U P J 1
H42A H -0.0300 0.7473 0.0908 0.227 Uiso 0.7 1 calc GR . P J 1
H42B H -0.0937 0.7242 0.1466 0.227 Uiso 0.7 1 calc GR . P J 1
H42C H 0.0021 0.6279 0.1282 0.227 Uiso 0.7 1 calc GR . P J 1
S5A S 0.6883(4) 0.6848(4) 0.21164(17) 0.0694(9) Uani 0.4 1 d . U P A 2
S2A S 0.8751(3) 0.3339(4) 0.26747(17) 0.0674(9) Uani 0.5 1 d D U P A 2
C50A C 0.2712(9) 1.0947(8) -0.0710(4) 0.061(2) Uani 0.5 1 d D U P I 2
H50D H 0.3108 1.0530 -0.0991 0.092 Uiso 0.5 1 calc GR . P I 2
H50E H 0.2505 1.1698 -0.0893 0.092 Uiso 0.5 1 calc GR . P I 2
H50F H 0.2089 1.0848 -0.0623 0.092 Uiso 0.5 1 calc GR . P I 2
C33 C 0.4343(5) 0.0769(6) 0.2042(3) 0.105(3) Uani 1 1 d D . . . .
H33A H 0.4250 0.0646 0.2480 0.126 Uiso 0.6 1 calc R . P K 1
H33B H 0.3652 0.1037 0.1832 0.126 Uiso 0.6 1 calc R . P K 1
H33C H 0.4099 0.0732 0.1657 0.126 Uiso 0.4 1 calc R . P L 2
H33D H 0.5000 0.0110 0.2180 0.126 Uiso 0.4 1 calc R . P L 2
C34A C 0.4948(9) -0.0147(9) 0.1937(4) 0.080(3) Uani 0.6 1 d D U P M 1
H34A H 0.4958 -0.0069 0.1500 0.121 Uiso 0.6 1 calc GR . P M 1
H34B H 0.4684 -0.0654 0.2119 0.121 Uiso 0.6 1 calc GR . P M 1
H34C H 0.5654 -0.0405 0.2111 0.121 Uiso 0.6 1 calc GR . P M 1
C82 C 0.0219(17) 0.9624(17) 0.2894(11) 0.131(7) Uani 0.4 1 d . . P H 2
H82D H -0.0297 1.0347 0.2697 0.196 Uiso 0.4 1 calc R . P H 2
H82E H 0.0105 0.9120 0.2732 0.196 Uiso 0.4 1 calc R . P H 2
H82F H 0.0148 0.9481 0.3330 0.196 Uiso 0.4 1 calc R . P H 2
C34 C 0.3686(9) 0.0667(11) 0.2420(6) 0.072(4) Uani 0.4 1 d D U P M 2
H34D H 0.3926 0.0613 0.2826 0.108 Uiso 0.4 1 calc GR . P M 2
H34E H 0.3631 0.0025 0.2420 0.108 Uiso 0.4 1 calc GR . P M 2
H34F H 0.3004 0.1286 0.2302 0.108 Uiso 0.4 1 calc GR . P M 2
C73A C 0.1961(18) 0.349(2) 0.3246(11) 0.084(4) Uani 0.4 1 d . U P N 1
H73A H 0.1553 0.3406 0.3597 0.101 Uiso 0.4 1 calc R . P N 1
H73B H 0.1512 0.4164 0.2954 0.101 Uiso 0.4 1 calc R . P N 1
C74A C 0.2178(10) 0.2653(14) 0.2971(6) 0.117(4) Uani 0.6 1 d . U P N 1
H74A H 0.2427 0.2809 0.2572 0.176 Uiso 0.6 1 calc GR . P N 1
H74B H 0.1543 0.2586 0.2927 0.176 Uiso 0.6 1 calc GR . P N 1
H74C H 0.2713 0.1988 0.3223 0.176 Uiso 0.6 1 calc GR . P N 1
S4 S 0.8788(4) 0.5063(4) 0.2057(2) 0.0667(11) Uani 0.5 1 d . U P A 1
S3 S 0.92089(17) 0.3853(2) 0.28636(10) 0.0665(6) Uani 0.5 1 d D U P A 1
S3A S 0.8885(5) 0.4558(5) 0.2091(3) 0.0786(15) Uani 0.5 1 d D U P A 2
S4A S 0.8368(3) 0.5754(3) 0.25506(15) 0.0996(11) Uani 0.5 1 d . . P A 2
C42A C -0.0137(15) 0.748(2) 0.2054(9) 0.099(7) Uani 0.3 1 d D U P J 2
H42D H -0.0865 0.7648 0.1979 0.148 Uiso 0.3 1 calc R . P J 2
H42E H 0.0131 0.6993 0.2455 0.148 Uiso 0.3 1 calc R . P J 2
H42F H -0.0093 0.8135 0.2037 0.148 Uiso 0.3 1 calc R . P J 2
C74 C 0.1524(16) 0.3634(18) 0.2933(10) 0.106(4) Uani 0.4 1 d . U P N 2
H74D H 0.1942 0.3721 0.2595 0.160 Uiso 0.4 1 calc GR . P N 2
H74E H 0.1023 0.4333 0.2981 0.160 Uiso 0.4 1 calc GR . P N 2
H74F H 0.1150 0.3259 0.2851 0.160 Uiso 0.4 1 calc GR . P N 2
C73 C 0.2198(13) 0.3029(15) 0.3480(6) 0.095(4) Uani 0.6 1 d . U P N 2
H73C H 0.2613 0.2277 0.3476 0.114 Uiso 0.6 1 calc R . P N 2
H73D H 0.1792 0.3070 0.3841 0.114 Uiso 0.6 1 calc R . P N 2

loop_
_atom_site_aniso_label
_atom_site_aniso_U_11
_atom_site_aniso_U_22
_atom_site_aniso_U_33
_atom_site_aniso_U_23
_atom_site_aniso_U_13
_atom_site_aniso_U_12
Ni1 0.0314(3) 0.0589(4) 0.0353(3) -0.0271(3) 0.0062(2) -0.0223(3)
Ni2 0.0428(4) 0.0692(4) 0.0353(3) -0.0293(3) 0.0082(2) -0.0306(3)
S1 0.0440(5) 0.0680(6) 0.0360(5) -0.0274(4) 0.0027(4) -0.0187(5)
S6 0.0996(9) 0.0717(7) 0.0386(5) -0.0297(5) 0.0083(5) -0.0497(7)
S2 0.0401(13) 0.079(2) 0.0422(13) -0.0263(15) 0.0025(9) -0.0105(15)
S5 0.0679(15) 0.109(2) 0.0637(14) -0.0438(14) 0.0165(13) -0.0640(15)
C14 0.0280(17) 0.056(2) 0.0408(19) -0.0154(17) 0.0009(14) -0.0186(16)
C12 0.0326(17) 0.047(2) 0.0395(18) -0.0231(15) 0.0056(14) -0.0183(16)
C22 0.039(2) 0.058(2) 0.057(2) -0.0323(19) 0.0116(17) -0.0209(18)
C13 0.0345(18) 0.055(2) 0.0396(19) -0.0223(17) 0.0079(14) -0.0179(17)
C11 0.0262(16) 0.047(2) 0.0337(17) -0.0198(15) 0.0029(13) -0.0155(15)
C35 0.0300(17) 0.060(2) 0.046(2) -0.0347(18) 0.0079(15) -0.0217(17)
C1 0.0264(16) 0.050(2) 0.0326(17) -0.0222(15) 0.0032(13) -0.0163(15)
C43 0.0263(17) 0.056(2) 0.052(2) -0.0331(18) 0.0044(14) -0.0182(16)
C5 0.0307(17) 0.055(2) 0.0346(17) -0.0269(16) 0.0045(13) -0.0176(16)
C16 0.0288(17) 0.049(2) 0.0417(19) -0.0238(16) 0.0019(14) -0.0141(16)
C46 0.034(2) 0.052(2) 0.088(3) -0.034(2) -0.0043(19) -0.0170(18)
C24 0.0311(18) 0.058(2) 0.046(2) -0.0252(17) 0.0059(14) -0.0236(17)
C2 0.0294(17) 0.053(2) 0.0298(16) -0.0227(15) 0.0050(13) -0.0198(16)
C17 0.037(2) 0.066(3) 0.050(2) -0.0151(19) 0.0037(16) -0.0276(19)
C4 0.0271(16) 0.061(2) 0.0385(18) -0.0302(17) 0.0066(13) -0.0215(17)
C19 0.0308(17) 0.050(2) 0.0350(17) -0.0209(15) 0.0076(13) -0.0203(16)
C36 0.0342(19) 0.062(2) 0.052(2) -0.0339(19) 0.0091(16) -0.0237(18)
C15 0.0332(18) 0.048(2) 0.046(2) -0.0173(16) -0.0014(15) -0.0202(16)
C23 0.0280(18) 0.062(2) 0.064(2) -0.031(2) 0.0080(16) -0.0195(18)
C20 0.0321(18) 0.053(2) 0.0403(18) -0.0222(16) 0.0058(14) -0.0220(16)
C21 0.042(2) 0.057(2) 0.048(2) -0.0305(18) 0.0103(16) -0.0264(18)
C37 0.0295(19) 0.059(2) 0.078(3) -0.038(2) 0.0046(18) -0.0137(18)
C44 0.0318(18) 0.051(2) 0.052(2) -0.0266(18) 0.0017(15) -0.0174(17)
C28 0.0320(18) 0.062(2) 0.044(2) -0.0259(17) 0.0049(15) -0.0221(18)
C47 0.036(2) 0.061(3) 0.081(3) -0.048(2) 0.0055(19) -0.015(2)
C27 0.0330(17) 0.060(2) 0.0361(18) -0.0264(17) 0.0113(14) -0.0266(17)
C3 0.0293(17) 0.060(2) 0.0373(18) -0.0276(16) 0.0064(13) -0.0236(17)
C45 0.037(2) 0.051(2) 0.066(3) -0.022(2) -0.0043(18) -0.0187(18)
C48 0.0347(19) 0.062(3) 0.059(2) -0.040(2) 0.0091(16) -0.0187(18)
C40 0.0366(19) 0.072(3) 0.047(2) -0.0346(19) 0.0116(16) -0.0258(19)
C29 0.046(2) 0.079(3) 0.050(2) -0.019(2) 0.0021(18) -0.042(2)
C10 0.043(2) 0.074(3) 0.0338(18) -0.0315(18) 0.0085(15) -0.030(2)
C51 0.041(2) 0.070(3) 0.044(2) -0.0332(19) 0.0045(16) -0.0249(19)
C6 0.043(2) 0.065(3) 0.0367(19) -0.0272(18) 0.0081(15) -0.027(2)
C32 0.042(2) 0.076(3) 0.039(2) -0.0205(19) 0.0050(16) -0.037(2)
C59 0.051(2) 0.067(3) 0.040(2) -0.0266(18) 0.0026(16) -0.029(2)
C9 0.039(2) 0.075(3) 0.0372(19) -0.0331(18) 0.0076(15) -0.026(2)
C39 0.041(2) 0.079(3) 0.062(3) -0.042(2) 0.024(2) -0.031(2)
C8 0.044(2) 0.074(3) 0.0355(19) -0.0310(18) 0.0106(15) -0.031(2)
C84 0.041(2) 0.077(3) 0.052(2) -0.038(2) 0.0053(17) -0.028(2)
C30 0.061(3) 0.082(3) 0.058(3) -0.004(2) -0.007(2) -0.052(3)
C52 0.050(2) 0.077(3) 0.045(2) -0.029(2) 0.0017(17) -0.029(2)
C38 0.034(2) 0.075(3) 0.083(3) -0.046(3) 0.022(2) -0.024(2)
C83 0.039(2) 0.067(3) 0.049(2) -0.032(2) 0.0014(16) -0.0221(19)
C31 0.059(3) 0.078(3) 0.046(2) -0.003(2) -0.0094(19) -0.042(2)
C60 0.057(3) 0.077(3) 0.047(2) -0.030(2) 0.0044(19) -0.028(2)
C64 0.067(3) 0.080(3) 0.050(2) -0.032(2) 0.011(2) -0.047(3)
C75 0.040(2) 0.076(3) 0.048(2) -0.036(2) 0.0065(16) -0.028(2)
C68 0.055(2) 0.093(3) 0.046(2) -0.038(2) 0.0181(18) -0.045(2)
C7 0.045(2) 0.074(3) 0.0345(18) -0.0312(18) 0.0114(15) -0.033(2)
C67 0.049(2) 0.086(3) 0.0367(19) -0.0315(19) 0.0112(16) -0.042(2)
C80 0.045(2) 0.086(3) 0.057(2) -0.042(2) 0.0067(18) -0.026(2)
C88 0.064(3) 0.071(3) 0.062(3) -0.036(2) -0.012(2) -0.024(2)
C25 0.044(2) 0.066(3) 0.078(3) -0.040(2) 0.010(2) -0.013(2)
C53 0.063(3) 0.089(3) 0.045(2) -0.027(2) -0.004(2) -0.028(3)
C79 0.046(3) 0.087(3) 0.078(3) -0.048(3) 0.006(2) -0.021(2)
C56 0.047(2) 0.079(3) 0.055(2) -0.028(2) 0.0017(18) -0.031(2)
C76 0.050(2) 0.078(3) 0.056(2) -0.033(2) -0.0046(19) -0.025(2)
C62 0.101(4) 0.068(3) 0.062(3) -0.024(2) -0.011(3) -0.041(3)
C61 0.071(3) 0.068(3) 0.057(3) -0.028(2) -0.007(2) -0.017(3)
C77 0.059(3) 0.089(4) 0.073(3) -0.033(3) -0.015(2) -0.029(3)
C72 0.053(2) 0.099(3) 0.045(2) -0.037(2) 0.0120(18) -0.043(2)
C85 0.047(2) 0.082(3) 0.062(3) -0.044(3) -0.003(2) -0.022(2)
C18 0.056(3) 0.108(4) 0.052(3) -0.005(2) 0.001(2) -0.053(3)
C63 0.099(4) 0.077(4) 0.057(3) -0.022(2) -0.001(3) -0.058(3)
C49 0.053(3) 0.053(3) 0.125(5) -0.033(3) -0.012(3) -0.018(2)
C78 0.047(3) 0.088(4) 0.086(3) -0.036(3) -0.007(2) -0.022(3)
C71 0.056(3) 0.126(4) 0.071(3) -0.052(3) 0.022(2) -0.054(3)
C54 0.051(3) 0.090(3) 0.062(3) -0.037(3) -0.009(2) -0.025(2)
C55 0.043(2) 0.100(4) 0.070(3) -0.041(3) 0.003(2) -0.034(2)
C86 0.067(3) 0.074(3) 0.087(4) -0.047(3) -0.014(3) -0.022(3)
C26 0.049(3) 0.107(4) 0.130(5) -0.081(4) 0.027(3) -0.030(3)
C69 0.080(3) 0.117(4) 0.070(3) -0.058(3) 0.025(2) -0.069(3)
C70 0.071(3) 0.142(5) 0.085(4) -0.067(4) 0.033(3) -0.075(4)
C87 0.092(4) 0.057(3) 0.079(3) -0.023(2) -0.031(3) -0.020(3)
C41 0.037(3) 0.089(4) 0.135(5) -0.034(4) 0.029(3) -0.020(3)
C81 0.056(4) 0.122(6) 0.130(6) -0.062(5) -0.023(3) -0.005(4)
C65 0.153(7) 0.074(4) 0.090(4) -0.020(3) -0.023(4) -0.049(4)
C57 0.062(3) 0.133(5) 0.089(4) -0.041(4) -0.020(3) -0.034(3)
C89 0.102(5) 0.078(4) 0.120(5) -0.053(4) -0.040(4) -0.018(3)
C90 0.144(6) 0.103(5) 0.102(5) -0.047(4) 0.004(4) -0.068(5)
C91 0.025(3) 0.031(3) 0.046(4) -0.008(3) 0.002(3) -0.009(3)
C92 0.022(3) 0.034(3) 0.030(3) -0.009(3) 0.004(2) -0.003(3)
C58 0.117(5) 0.194(8) 0.071(4) -0.034(4) -0.024(4) -0.092(6)
C66 0.139(7) 0.082(5) 0.178(8) 0.011(5) -0.080(6) -0.053(5)
C94 0.023(3) 0.049(4) 0.035(3) -0.011(3) -0.006(3) -0.015(3)
C93 0.017(3) 0.044(4) 0.032(3) -0.006(3) 0.003(2) -0.012(3)
C95 0.036(4) 0.053(4) 0.025(3) -0.005(3) 0.000(3) -0.015(3)
C96 0.028(3) 0.049(4) 0.037(4) 0.006(3) 0.003(3) -0.016(3)
C82A 0.094(7) 0.060(6) 0.083(6) 0.003(5) -0.007(5) -0.005(5)
C50 0.062(7) 0.045(5) 0.108(10) -0.009(5) -0.007(6) -0.020(5)
C42 0.060(5) 0.313(18) 0.154(10) -0.159(12) 0.052(6) -0.101(8)
S5A 0.097(3) 0.091(3) 0.0577(19) -0.0439(19) 0.025(2) -0.064(2)
S2A 0.0384(13) 0.105(3) 0.0534(15) -0.033(2) 0.0054(10) -0.0220(19)
C50A 0.064(6) 0.048(5) 0.068(6) -0.016(4) 0.009(5) -0.021(5)
C33 0.102(5) 0.097(5) 0.117(5) 0.029(4) -0.051(4) -0.071(4)
C34A 0.106(7) 0.092(7) 0.065(5) -0.026(5) 0.013(5) -0.061(6)
C82 0.105(15) 0.114(15) 0.154(19) -0.030(13) -0.032(13) -0.032(12)
C34 0.051(6) 0.096(9) 0.077(8) 0.020(7) -0.004(6) -0.060(7)
C73A 0.074(8) 0.141(12) 0.093(10) -0.059(8) 0.006(7) -0.081(8)
C74A 0.091(7) 0.178(11) 0.122(8) -0.077(8) 0.016(6) -0.076(8)
S4 0.0521(16) 0.105(3) 0.0592(16) -0.030(2) 0.0090(11) -0.045(2)
S3 0.0390(11) 0.111(2) 0.0544(12) -0.0306(12) -0.0004(9) -0.0330(12)
S3A 0.072(2) 0.143(5) 0.060(2) -0.051(3) 0.0265(16) -0.071(3)
S4A 0.114(3) 0.170(3) 0.0810(19) -0.062(2) 0.0201(18) -0.106(3)
C42A 0.057(10) 0.149(19) 0.094(14) -0.072(14) 0.051(10) -0.034(12)
C74 0.102(10) 0.138(11) 0.117(10) -0.034(9) -0.016(8) -0.083(9)
C73 0.078(7) 0.160(12) 0.074(8) -0.051(7) 0.015(6) -0.068(8)

loop_
_atom_type_symbol
_atom_type_description
_atom_type_scat_dispersion_real
_atom_type_scat_dispersion_imag
_atom_type_scat_source
C C 0.0181 0.0091 'International Tables Vol C Tables 4.2.6.8 and 6.1.1.4'
H H 0.0000 0.0000 'International Tables Vol C Tables 4.2.6.8 and 6.1.1.4'
Ni Ni -3.0029 0.5091 'International Tables Vol C Tables 4.2.6.8 and 6.1.1.4'
S S 0.3331 0.5567 'International Tables Vol C Tables 4.2.6.8 and 6.1.1.4'
D D 0.0000 0.0000 'International Tables Vol C Tables 4.2.6.8 and 6.1.1.4'

loop_
_exptl_crystal_face_index_h
_exptl_crystal_face_index_k
_exptl_crystal_face_index_l
_exptl_crystal_face_perp_dist
-4 6 1 0.0960
2 3 -12 0.0576
-5 2 11 0.0980
-2 -4 11 0.0653
2 1 14 0.0571
3 9 4 0.1041
-2 -1 -14 0.0505
-3 -9 -3 0.1059
7 8 2 0.0763
4 -1 11 0.0514
-7 -8 0 0.0686
-4 0 -11 0.0528
8 0 -4 0.0525

loop_
_geom_angle_atom_site_label_1
_geom_angle_atom_site_label_2
_geom_angle_atom_site_label_3
_geom_angle
S6 Ni1 S1 86.37(4)
S6 Ni1 C1 124.30(10)
S6 Ni1 C4 114.35(10)
C1 Ni1 S1 136.98(10)
C1 Ni1 C4 65.57(12)
C5 Ni1 S1 170.75(10)
C5 Ni1 S6 102.15(10)
C5 Ni1 C1 39.57(12)
C5 Ni1 C2 65.82(13)
C5 Ni1 C4 39.66(14)
C5 Ni1 C3 65.51(14)
C2 Ni1 S1 106.69(10)
C2 Ni1 S6 162.20(10)
C2 Ni1 C1 38.22(13)
C2 Ni1 C4 65.52(12)
C2 Ni1 C3 40.24(12)
C4 Ni1 S1 133.23(11)
C3 Ni1 S1 105.31(11)
C3 Ni1 S6 148.62(10)
C3 Ni1 C1 65.41(13)
C3 Ni1 C4 37.82(14)
S1 Ni2 C6 124.69(11)
S6 Ni2 S1 87.15(4)
S6 Ni2 C6 139.29(11)
C10 Ni2 S1 162.46(12)
C10 Ni2 S6 107.23(12)
C10 Ni2 C6 37.94(15)
C10 Ni2 C8 65.77(14)
C9 Ni2 S1 147.84(11)
C9 Ni2 S6 101.95(12)
C9 Ni2 C10 40.32(13)
C9 Ni2 C6 65.70(14)
C9 Ni2 C8 38.50(16)
C8 Ni2 S1 113.21(11)
C8 Ni2 S6 128.86(12)
C8 Ni2 C6 65.85(13)
C7 Ni2 S1 101.89(11)
C7 Ni2 S6 167.97(12)
C7 Ni2 C10 65.51(15)
C7 Ni2 C6 39.31(14)
C7 Ni2 C9 66.21(16)
C7 Ni2 C8 40.11(15)
Ni1 S1 S2A 106.23(12)
Ni2 S1 Ni1 89.98(4)
Ni2 S1 S2A 100.85(11)
S2 S1 Ni1 116.23(11)
S2 S1 Ni2 116.34(10)
Ni1 S6 S5 108.63(9)
Ni2 S6 Ni1 90.58(5)
Ni2 S6 S5 105.94(10)
S5A S6 Ni1 117.64(11)
S5A S6 Ni2 124.73(15)
S3 S2 S1 105.89(17)
S4 S5 S6 111.72(17)
C13 C14 C17 121.3(3)
C13 C14 C15 116.9(3)
C15 C14 C17 121.8(3)
C13 C12 H12 119.4
C13 C12 C11 121.2(3)
C11 C12 H12 119.4
C23 C22 C25 120.9(3)
C21 C22 C23 117.4(3)
C21 C22 C25 121.7(4)
C14 C13 H13 119.0
C12 C13 C14 121.9(3)
C12 C13 H13 119.0
C12 C11 C1 119.7(3)
C16 C11 C12 117.0(3)
C16 C11 C1 123.2(3)
C36 C35 C4 120.6(3)
C36 C35 C40 117.8(3)
C40 C35 C4 121.4(3)
C11 C1 Ni1 131.3(2)
C5 C1 Ni1 68.13(18)
C5 C1 C11 125.6(3)
C2 C1 Ni1 69.80(18)
C2 C1 C11 126.5(3)
C2 C1 C5 107.7(3)
C44 C43 C5 118.6(3)
C44 C43 C48 117.3(4)
C48 C43 C5 123.9(4)
C1 C5 Ni1 72.30(19)
C1 C5 C43 125.9(3)
C1 C5 C4 108.0(3)
C43 C5 Ni1 131.6(2)
C4 C5 Ni1 72.3(2)
C4 C5 C43 124.7(3)
C11 C16 H16 119.5
C15 C16 C11 121.1(3)
C15 C16 H16 119.5
C47 C46 C45 116.9(4)
C47 C46 C49 121.7(4)
C45 C46 C49 121.4(5)
C19 C24 H24 119.5
C23 C24 H24 119.5
C23 C24 C19 120.9(3)
C1 C2 Ni1 71.98(17)
C1 C2 C19 125.9(3)
C1 C2 C3 107.9(3)
C19 C2 Ni1 128.5(2)
C19 C2 C3 125.9(3)
C3 C2 Ni1 70.37(17)
C14 C17 H17A 108.9
C14 C17 H17B 108.9
H17A C17 H17B 107.7
C18 C17 C14 113.6(3)
C18 C17 H17A 108.9
C18 C17 H17B 108.9
C35 C4 Ni1 131.2(2)
C5 C4 Ni1 68.05(18)
C5 C4 C35 126.2(3)
C3 C4 Ni1 70.46(18)
C3 C4 C35 125.7(3)
C3 C4 C5 107.9(3)
C24 C19 C2 121.3(3)
C20 C19 C24 117.5(3)
C20 C19 C2 121.1(3)
C35 C36 H36 119.6
C35 C36 C37 120.7(4)
C37 C36 H36 119.6
C14 C15 H15 119.1
C16 C15 C14 121.8(3)
C16 C15 H15 119.1
C22 C23 H23 119.2
C24 C23 C22 121.6(3)
C24 C23 H23 119.2
C19 C20 H20 119.4
C21 C20 C19 121.1(3)
C21 C20 H20 119.4
C22 C21 H21 119.3
C20 C21 C22 121.5(3)
C20 C21 H21 119.3
C36 C37 H37 119.3
C36 C37 C38 121.4(4)
C38 C37 H37 119.3
C43 C44 H44 119.2
C45 C44 C43 121.7(3)
C45 C44 H44 119.2
C27 C28 H28 119.4
C29 C28 H28 119.4
C29 C28 C27 121.1(4)
C46 C47 H47 118.7
C46 C47 C48 122.7(4)
C48 C47 H47 118.7
C28 C27 C3 119.0(3)
C32 C27 C28 117.9(3)
C32 C27 C3 123.0(3)
C2 C3 Ni1 69.40(16)
C2 C3 C27 124.6(3)
C4 C3 Ni1 71.72(18)
C4 C3 C2 108.2(3)
C4 C3 C27 126.5(3)
C27 C3 Ni1 131.6(2)
C46 C45 H45 119.4
C44 C45 C46 121.1(4)
C44 C45 H45 119.4
C43 C48 H48 119.9
C47 C48 C43 120.3(4)
C47 C48 H48 119.9
C35 C40 H40 119.6
C39 C40 C35 120.8(4)
C39 C40 H40 119.6
C28 C29 H29 119.3
C30 C29 C28 121.3(4)
C30 C29 H29 119.3
C6 C10 Ni2 72.5(2)
C6 C10 C9 108.5(3)
C6 C10 C83 127.3(3)
C9 C10 Ni2 68.99(18)
C83 C10 Ni2 132.3(3)
C83 C10 C9 123.4(4)
C52 C51 C6 119.6(4)
C56 C51 C6 122.3(4)
C56 C51 C52 117.9(4)
C10 C6 Ni2 69.56(19)
C10 C6 C51 126.3(3)
C10 C6 C7 107.6(3)
C51 C6 Ni2 133.4(3)
C7 C6 Ni2 67.72(19)
C7 C6 C51 125.7(4)
C27 C32 H32 119.7
C31 C32 C27 120.5(3)
C31 C32 H32 119.7
C60 C59 C64 116.8(4)
C60 C59 C7 122.6(4)
C64 C59 C7 120.2(4)
C10 C9 Ni2 70.69(19)
C10 C9 C75 124.4(4)
C8 C9 Ni2 71.7(2)
C8 C9 C10 108.1(3)
C8 C9 C75 127.3(3)
C75 C9 Ni2 126.5(3)
C40 C39 H39 119.1
C38 C39 C40 121.8(4)
C38 C39 H39 119.1
C9 C8 Ni2 69.8(2)
C9 C8 C7 107.4(3)
C9 C8 C67 126.0(4)
C7 C8 Ni2 68.7(2)
C7 C8 C67 126.6(4)
C67 C8 Ni2 127.1(2)
C83 C84 H84 119.7
C85 C84 H84 119.7
C85 C84 C83 120.5(4)
C29 C30 C31 117.9(4)
C29 C30 C33 120.3(4)
C31 C30 C33 121.8(4)
C51 C52 H52 119.5
C51 C52 C53 121.0(4)
C53 C52 H52 119.5
C37 C38 C41 122.4(5)
C39 C38 C37 117.5(4)
C39 C38 C41 120.2(5)
C84 C83 C10 118.9(4)
C88 C83 C10 122.9(3)
C88 C83 C84 117.7(4)
C32 C31 C30 121.3(4)
C32 C31 H31 119.4
C30 C31 H31 119.4
C59 C60 H60 119.3
C61 C60 C59 121.3(5)
C61 C60 H60 119.3
C59 C64 H64 119.5
C63 C64 C59 121.0(5)
C63 C64 H64 119.5
C80 C75 C9 120.1(3)
C80 C75 C76 117.8(4)
C76 C75 C9 122.0(3)
C67 C68 H68 120.0
C67 C68 C69 120.1(4)
C69 C68 H68 120.0
C6 C7 Ni2 73.0(2)
C6 C7 C59 124.0(3)
C6 C7 C8 108.1(3)
C59 C7 Ni2 130.6(2)
C59 C7 C8 126.9(3)
C8 C7 Ni2 71.2(2)
C68 C67 C8 122.6(4)
C68 C67 C72 117.9(4)
C72 C67 C8 119.5(3)
C75 C80 H80 119.4
C79 C80 C75 121.2(4)
C79 C80 H80 119.4
C83 C88 H88 119.6
C83 C88 C87 120.8(4)
C87 C88 H88 119.6
C22 C25 H25A 108.3
C22 C25 H25B 108.3
H25A C25 H25B 107.4
C26 C25 C22 115.7(4)
C26 C25 H25A 108.3
C26 C25 H25B 108.3
C52 C53 H53 119.4
C54 C53 C52 121.2(5)
C54 C53 H53 119.4
C80 C79 H79 119.2
C80 C79 C78 121.6(4)
C78 C79 H79 119.2
C51 C56 H56 119.9
C51 C56 C55 120.2(4)
C55 C56 H56 119.9
C75 C76 H76 119.6
C77 C76 C75 120.8(4)
C77 C76 H76 119.6
C61 C62 C65 120.7(6)
C63 C62 C61 117.0(5)
C63 C62 C65 122.3(6)
C60 C61 C62 121.7(5)
C60 C61 H61 119.2
C62 C61 H61 119.2
C76 C77 H77 119.2
C76 C77 C78 121.7(4)
C78 C77 H77 119.2
C67 C72 H72 119.5
C71 C72 C67 121.1(4)
C71 C72 H72 119.5
C84 C85 H85 118.9
C86 C85 C84 122.2(4)
C86 C85 H85 118.9
C17 C18 H18A 109.5
C17 C18 H18B 109.5
C17 C18 H18C 109.5
H18A C18 H18B 109.5
H18A C18 H18C 109.5
H18B C18 H18C 109.5
C64 C63 C62 122.2(5)
C64 C63 H63 118.9
C62 C63 H63 118.9
C46 C49 H49A 107.6
C46 C49 H49B 107.6
C46 C49 H49C 108.3
C46 C49 H49D 108.3
C46 C49 C50A 116.0(5)
H49A C49 H49B 107.1
H49C C49 H49D 107.4
C50 C49 C46 118.7(6)
C50 C49 H49A 107.6
C50 C49 H49B 107.6
C50A C49 H49C 108.3
C50A C49 H49D 108.3
C79 C78 C81 121.1(5)
C77 C78 C79 117.0(4)
C77 C78 C81 121.9(5)
C72 C71 H71 119.3
C70 C71 C72 121.4(5)
C70 C71 H71 119.3
C53 C54 C57 121.2(5)
C55 C54 C53 117.6(4)
C55 C54 C57 121.1(5)
C56 C55 H55 119.0
C54 C55 C56 122.0(5)
C54 C55 H55 119.0
C85 C86 C87 117.5(4)
C85 C86 C89 120.3(5)
C87 C86 C89 122.2(6)
C25 C26 H26A 109.5
C25 C26 H26B 109.5
C25 C26 H26C 109.5
H26A C26 H26B 109.5
H26A C26 H26C 109.5
H26B C26 H26C 109.5
C68 C69 H69 119.0
C70 C69 C68 121.9(4)
C70 C69 H69 119.0
C71 C70 C69 117.6(4)
C71 C70 C73A 116.4(10)
C71 C70 C73 123.1(7)
C69 C70 C73A 123.9(9)
C69 C70 C73 118.3(8)
C88 C87 C86 121.3(5)
C88 C87 H87 119.4
C86 C87 H87 119.4
C38 C41 H41A 107.5
C38 C41 H41B 107.5
C38 C41 H41C 103.9
C38 C41 H41D 103.9
H41A C41 H41B 107.0
H41C C41 H41D 105.4
C42 C41 C38 119.2(6)
C42 C41 H41A 107.5
C42 C41 H41B 107.5
C42A C41 C38 133.4(12)
C42A C41 H41C 103.9
C42A C41 H41D 103.9
C78 C81 H81A 109.0
C78 C81 H81B 109.0
C78 C81 H81C 105.9
C78 C81 H81D 105.9
H81A C81 H81B 107.8
H81C C81 H81D 106.3
C82A C81 C78 112.8(7)
C82A C81 H81A 109.0
C82A C81 H81B 109.0
C82 C81 C78 125.5(12)
C82 C81 H81C 105.9
C82 C81 H81D 105.9
C62 C65 H65A 107.9
C62 C65 H65B 107.9
H65A C65 H65B 107.2
C66 C65 C62 117.4(5)
C66 C65 H65A 107.9
C66 C65 H65B 107.9
C54 C57 H57A 109.2
C54 C57 H57B 109.2
C54 C57 C58 112.2(5)
H57A C57 H57B 107.9
C58 C57 H57A 109.2
C58 C57 H57B 109.2
C86 C89 H89A 108.1
C86 C89 H89B 108.1
H89A C89 H89B 107.3
C90 C89 C86 116.8(5)
C90 C89 H89A 108.1
C90 C89 H89B 108.1
C89 C90 H90A 109.5
C89 C90 H90B 109.5
C89 C90 H90C 109.5
H90A C90 H90B 109.5
H90A C90 H90C 109.5
H90B C90 H90C 109.5
C92 C91 D91 121.0
C92 C91 C96 118.1(6)
C96 C91 D91 121.0
C91 C92 D92 119.7
C93 C92 C91 120.6(6)
C93 C92 D92 119.7
C57 C58 H58A 109.5
C57 C58 H58B 109.5
C57 C58 H58C 109.5
H58A C58 H58B 109.5
H58A C58 H58C 109.5
H58B C58 H58C 109.5
C65 C66 H66A 109.5
C65 C66 H66B 109.5
C65 C66 H66C 109.5
H66A C66 H66B 109.5
H66A C66 H66C 109.5
H66B C66 H66C 109.5
C93 C94 D94 119.8
C93 C94 C95 120.4(7)
C95 C94 D94 119.8
C92 C93 D93 119.9
C94 C93 C92 120.1(6)
C94 C93 D93 119.9
C94 C95 D95 120.2
C96 C95 C94 119.6(6)
C96 C95 D95 120.2
C91 C96 D96 119.4
C95 C96 C91 121.2(6)
C95 C96 D96 119.4
C81 C82A H82A 109.5
C81 C82A H82B 109.5
C81 C82A H82C 109.5
H82A C82A H82B 109.5
H82A C82A H82C 109.5
H82B C82A H82C 109.5
C49 C50 H50A 109.5
C49 C50 H50B 109.5
C49 C50 H50C 109.5
H50A C50 H50B 109.5
H50A C50 H50C 109.5
H50B C50 H50C 109.5
C41 C42 H42A 109.5
C41 C42 H42B 109.5
C41 C42 H42C 109.5
H42A C42 H42B 109.5
H42A C42 H42C 109.5
H42B C42 H42C 109.5
S6 S5A S4A 101.8(2)
S3A S2A S1 110.6(3)
C49 C50A H50D 109.5
C49 C50A H50E 109.5
C49 C50A H50F 109.5
H50D C50A H50E 109.5
H50D C50A H50F 109.5
H50E C50A H50F 109.5
C30 C33 H33A 107.6
C30 C33 H33B 107.6
C30 C33 H33C 104.9
C30 C33 H33D 104.9
H33A C33 H33B 107.0
H33C C33 H33D 105.8
C34A C33 C30 118.8(7)
C34A C33 H33A 107.6
C34A C33 H33B 107.6
C34 C33 C30 129.6(9)
C34 C33 H33C 104.9
C34 C33 H33D 104.9
C33 C34A H34A 109.5
C33 C34A H34B 109.5
C33 C34A H34C 109.5
H34A C34A H34B 109.5
H34A C34A H34C 109.5
H34B C34A H34C 109.5
C81 C82 H82D 109.5
C81 C82 H82E 109.5
C81 C82 H82F 109.5
H82D C82 H82E 109.5
H82D C82 H82F 109.5
H82E C82 H82F 109.5
C33 C34 H34D 109.5
C33 C34 H34E 109.5
C33 C34 H34F 109.5
H34D C34 H34E 109.5
H34D C34 H34F 109.5
H34E C34 H34F 109.5
C70 C73A H73A 108.0
C70 C73A H73B 108.0
H73A C73A H73B 107.2
C74A C73A C70 117.2(17)
C74A C73A H73A 108.0
C74A C73A H73B 108.0
C73A C74A H74A 109.5
C73A C74A H74B 109.5
C73A C74A H74C 109.5
H74A C74A H74B 109.5
H74A C74A H74C 109.5
H74B C74A H74C 109.5
S5 S4 S3 103.8(3)
S2 S3 S4 104.13(17)
S2A S3A S4A 104.4(3)
S3A S4A S5A 103.5(2)
C41 C42A H42D 109.5
C41 C42A H42E 109.5
C41 C42A H42F 109.5
H42D C42A H42E 109.5
H42D C42A H42F 109.5
H42E C42A H42F 109.5
H74D C74 H74E 109.5
H74D C74 H74F 109.5
H74E C74 H74F 109.5
C73 C74 H74D 109.5
C73 C74 H74E 109.5
C73 C74 H74F 109.5
C70 C73 H73C 111.0
C70 C73 H73D 111.0
C74 C73 C70 103.6(14)
C74 C73 H73C 111.0
C74 C73 H73D 111.0
H73C C73 H73D 109.0

loop_
_geom_bond_atom_site_label_1
_geom_bond_atom_site_label_2
_geom_bond_distance
Ni1 S1 2.1956(12)
Ni1 S6 2.1745(11)
Ni1 C1 2.178(3)
Ni1 C5 2.121(4)
Ni1 C2 2.149(3)
Ni1 C4 2.179(3)
Ni1 C3 2.163(3)
Ni2 S1 2.1701(11)
Ni2 S6 2.1687(13)
Ni2 C10 2.149(3)
Ni2 C6 2.188(3)
Ni2 C9 2.126(4)
Ni2 C8 2.152(4)
Ni2 C7 2.117(4)
S1 S2 2.054(4)
S1 S2A 2.207(4)
S6 S5 2.215(3)
S6 S5A 1.922(4)
S2 S3 2.010(5)
S5 S4 2.015(6)
C14 C13 1.387(5)
C14 C17 1.505(5)
C14 C15 1.397(5)
C12 H12 0.9300
C12 C13 1.379(5)
C12 C11 1.405(4)
C22 C23 1.396(5)
C22 C21 1.388(5)
C22 C25 1.513(6)
C13 H13 0.9300
C11 C1 1.479(5)
C11 C16 1.397(5)
C35 C4 1.482(5)
C35 C36 1.386(6)
C35 C40 1.392(6)
C1 C5 1.456(5)
C1 C2 1.417(5)
C43 C5 1.466(5)
C43 C44 1.394(6)
C43 C48 1.400(5)
C5 C4 1.460(5)
C16 H16 0.9300
C16 C15 1.382(5)
C46 C47 1.379(7)
C46 C45 1.399(6)
C46 C49 1.514(7)
C24 H24 0.9300
C24 C19 1.399(5)
C24 C23 1.377(5)
C2 C19 1.468(5)
C2 C3 1.483(5)
C17 H17A 0.9700
C17 H17B 0.9700
C17 C18 1.500(6)
C4 C3 1.407(5)
C19 C20 1.396(5)
C36 H36 0.9300
C36 C37 1.389(5)
C15 H15 0.9300
C23 H23 0.9300
C20 H20 0.9300
C20 C21 1.381(5)
C21 H21 0.9300
C37 H37 0.9300
C37 C38 1.390(7)
C44 H44 0.9300
C44 C45 1.375(6)
C28 H28 0.9300
C28 C27 1.391(5)
C28 C29 1.381(6)
C47 H47 0.9300
C47 C48 1.379(6)
C27 C3 1.484(5)
C27 C32 1.384(6)
C45 H45 0.9300
C48 H48 0.9300
C40 H40 0.9300
C40 C39 1.386(5)
C29 H29 0.9300
C29 C30 1.359(6)
C10 C6 1.410(6)
C10 C9 1.474(5)
C10 C83 1.473(6)
C51 C6 1.483(5)
C51 C52 1.388(6)
C51 C56 1.386(6)
C6 C7 1.450(5)
C32 H32 0.9300
C32 C31 1.374(6)
C59 C60 1.396(6)
C59 C64 1.409(6)
C59 C7 1.464(6)
C9 C8 1.410(6)
C9 C75 1.486(6)
C39 H39 0.9300
C39 C38 1.373(7)
C8 C7 1.464(6)
C8 C67 1.481(5)
C84 H84 0.9300
C84 C83 1.403(5)
C84 C85 1.379(6)
C30 C31 1.405(6)
C30 C33 1.503(7)
C52 H52 0.9300
C52 C53 1.392(6)
C38 C41 1.508(6)
C83 C88 1.372(7)
C31 H31 0.9300
C60 H60 0.9300
C60 C61 1.383(7)
C64 H64 0.9300
C64 C63 1.375(7)
C75 C80 1.385(6)
C75 C76 1.399(5)
C68 H68 0.9300
C68 C67 1.386(6)
C68 C69 1.389(6)
C67 C72 1.396(6)
C80 H80 0.9300
C80 C79 1.366(7)
C88 H88 0.9300
C88 C87 1.380(7)
C25 H25A 0.9700
C25 H25B 0.9700
C25 C26 1.478(7)
C53 H53 0.9300
C53 C54 1.384(8)
C79 H79 0.9300
C79 C78 1.400(7)
C56 H56 0.9300
C56 C55 1.400(6)
C76 H76 0.9300
C76 C77 1.369(7)
C62 C61 1.391(8)
C62 C63 1.388(8)
C62 C65 1.488(8)
C61 H61 0.9300
C77 H77 0.9300
C77 C78 1.389(7)
C72 H72 0.9300
C72 C71 1.380(6)
C85 H85 0.9300
C85 C86 1.349(8)
C18 H18A 0.9600
C18 H18B 0.9600
C18 H18C 0.9600
C63 H63 0.9300
C49 H49A 0.9700
C49 H49B 0.9700
C49 H49C 0.9700
C49 H49D 0.9700
C49 C50 1.406(12)
C49 C50A 1.534(11)
C78 C81 1.510(8)
C71 H71 0.9300
C71 C70 1.375(8)
C54 C55 1.369(7)
C54 C57 1.531(6)
C55 H55 0.9300
C86 C87 1.404(7)
C86 C89 1.504(7)
C26 H26A 0.9600
C26 H26B 0.9600
C26 H26C 0.9600
C69 H69 0.9300
C69 C70 1.385(7)
C70 C73A 1.56(2)
C70 C73 1.558(19)
C87 H87 0.9300
C41 H41A 0.9700
C41 H41B 0.9700
C41 H41C 0.9700
C41 H41D 0.9700
C41 C42 1.271(10)
C41 C42A 1.197(13)
C81 H81A 0.9700
C81 H81B 0.9700
C81 H81C 0.9700
C81 H81D 0.9700
C81 C82A 1.383(14)
C81 C82 1.32(2)
C65 H65A 0.9700
C65 H65B 0.9700
C65 C66 1.427(10)
C57 H57A 0.9700
C57 H57B 0.9700
C57 C58 1.539(9)
C89 H89A 0.9700
C89 H89B 0.9700
C89 C90 1.426(9)
C90 H90A 0.9600
C90 H90B 0.9600
C90 H90C 0.9600
C91 D91 0.9300
C91 C92 1.388(10)
C91 C96 1.396(10)
C92 D92 0.9300
C92 C93 1.377(10)
C58 H58A 0.9600
C58 H58B 0.9600
C58 H58C 0.9600
C66 H66A 0.9600
C66 H66B 0.9600
C66 H66C 0.9600
C94 D94 0.9300
C94 C93 1.362(9)
C94 C95 1.385(10)
C93 D93 0.9300
C95 D95 0.9300
C95 C96 1.360(11)
C96 D96 0.9300
C82A H82A 0.9600
C82A H82B 0.9600
C82A H82C 0.9600
C50 H50A 0.9600
C50 H50B 0.9600
C50 H50C 0.9600
C42 H42A 0.9600
C42 H42B 0.9600
C42 H42C 0.9600
S5A S4A 2.068(7)
S2A S3A 1.989(7)
C50A H50D 0.9600
C50A H50E 0.9600
C50A H50F 0.9600
C33 H33A 0.9700
C33 H33B 0.9700
C33 H33C 0.9700
C33 H33D 0.9700
C33 C34A 1.278(10)
C33 C34 1.264(11)
C34A H34A 0.9600
C34A H34B 0.9600
C34A H34C 0.9600
C82 H82D 0.9600
C82 H82E 0.9600
C82 H82F 0.9600
C34 H34D 0.9600
C34 H34E 0.9600
C34 H34F 0.9600
C73A H73A 0.9700
C73A H73B 0.9700
C73A C74A 1.39(3)
C74A H74A 0.9600
C74A H74B 0.9600
C74A H74C 0.9600
S4 S3 2.063(6)
S3A S4A 2.053(6)
C42A H42D 0.9600
C42A H42E 0.9600
C42A H42F 0.9600
C74 H74D 0.9600
C74 H74E 0.9600
C74 H74F 0.9600
C74 C73 1.42(2)
C73 H73C 0.9700
C73 H73D 0.9700

loop_
_geom_torsion_atom_site_label_1
_geom_torsion_atom_site_label_2
_geom_torsion_atom_site_label_3
_geom_torsion_atom_site_label_4
_geom_torsion
Ni1 C1 C5 C43 129.0(3)
Ni1 C1 C5 C4 -63.9(2)
Ni1 C1 C2 C19 -124.9(3)
Ni1 C1 C2 C3 61.5(2)
Ni1 C5 C4 C35 125.8(3)
Ni1 C5 C4 C3 -59.4(2)
Ni1 C2 C19 C24 -46.0(5)
Ni1 C2 C19 C20 138.4(3)
Ni1 C2 C3 C4 61.5(2)
Ni1 C2 C3 C27 -127.1(3)
Ni1 C4 C3 C2 -60.1(2)
Ni1 C4 C3 C27 128.7(3)
Ni2 C10 C6 C51 129.5(4)
Ni2 C10 C6 C7 -57.1(2)
Ni2 C10 C9 C8 62.3(2)
Ni2 C10 C9 C75 -121.6(4)
Ni2 C10 C83 C84 -146.6(3)
Ni2 C10 C83 C88 40.9(6)
Ni2 C6 C7 C59 127.9(3)
Ni2 C6 C7 C8 -63.0(2)
Ni2 C9 C8 C7 58.6(2)
Ni2 C9 C8 C67 -121.8(3)
Ni2 C9 C75 C80 -144.5(4)
Ni2 C9 C75 C76 38.5(6)
Ni2 C8 C7 C6 64.1(2)
Ni2 C8 C7 C59 -127.1(3)
Ni2 C8 C67 C68 43.8(6)
Ni2 C8 C67 C72 -136.7(4)
C12 C11 C1 Ni1 140.5(3)
C12 C11 C1 C5 -128.4(3)
C12 C11 C1 C2 46.1(5)
C12 C11 C16 C15 0.2(5)
C13 C14 C17 C18 76.9(5)
C13 C14 C15 C16 -0.3(5)
C13 C12 C11 C1 176.2(3)
C13 C12 C11 C16 -0.5(5)
C11 C12 C13 C14 0.5(6)
C11 C1 C5 Ni1 -125.9(3)
C11 C1 C5 C43 3.1(5)
C11 C1 C5 C4 170.1(3)
C11 C1 C2 Ni1 127.0(3)
C11 C1 C2 C19 2.1(5)
C11 C1 C2 C3 -171.4(3)
C11 C16 C15 C14 0.2(5)
C35 C4 C3 Ni1 -127.2(3)
C35 C4 C3 C2 172.7(3)
C35 C4 C3 C27 1.5(5)
C35 C36 C37 C38 0.4(6)
C35 C40 C39 C38 0.3(6)
C1 C11 C16 C15 -176.4(3)
C1 C5 C4 Ni1 63.9(2)
C1 C5 C4 C35 -170.3(3)
C1 C5 C4 C3 4.5(3)
C1 C2 C19 C24 49.0(5)
C1 C2 C19 C20 -126.6(4)
C1 C2 C3 Ni1 -62.6(2)
C1 C2 C3 C4 -1.1(3)
C1 C2 C3 C27 170.4(3)
C43 C5 C4 Ni1 -128.8(3)
C43 C5 C4 C35 -3.1(5)
C43 C5 C4 C3 171.8(3)
C43 C44 C45 C46 1.4(5)
C5 C1 C2 Ni1 -57.7(2)
C5 C1 C2 C19 177.4(3)
C5 C1 C2 C3 3.8(3)
C5 C43 C44 C45 173.9(3)
C5 C43 C48 C47 -175.0(3)
C5 C4 C3 Ni1 57.9(2)
C5 C4 C3 C2 -2.2(3)
C5 C4 C3 C27 -173.4(3)
C16 C11 C1 Ni1 -42.9(5)
C16 C11 C1 C5 48.2(5)
C16 C11 C1 C2 -137.4(3)
C46 C47 C48 C43 1.6(6)
C24 C19 C20 C21 0.6(5)
C2 C1 C5 Ni1 58.7(2)
C2 C1 C5 C43 -172.2(3)
C2 C1 C5 C4 -5.2(3)
C2 C19 C20 C21 176.3(3)
C17 C14 C13 C12 -178.8(3)
C17 C14 C15 C16 178.4(3)
C4 C35 C36 C37 174.8(3)
C4 C35 C40 C39 -175.1(3)
C19 C24 C23 C22 1.0(6)
C19 C2 C3 Ni1 123.9(3)
C19 C2 C3 C4 -174.6(3)
C19 C2 C3 C27 -3.2(5)
C19 C20 C21 C22 1.5(6)
C36 C35 C4 Ni1 138.0(3)
C36 C35 C4 C5 46.6(5)
C36 C35 C4 C3 -127.3(4)
C36 C35 C40 C39 -0.1(5)
C36 C37 C38 C39 -0.1(6)
C36 C37 C38 C41 179.4(4)
C15 C14 C13 C12 0.0(5)
C15 C14 C17 C18 -101.8(5)
C23 C22 C21 C20 -2.3(6)
C23 C22 C25 C26 -41.3(6)
C23 C24 C19 C2 -177.6(3)
C23 C24 C19 C20 -1.8(5)
C21 C22 C23 C24 1.0(6)
C21 C22 C25 C26 141.3(5)
C37 C38 C41 C42 58.9(12)
C37 C38 C41 C42A -121.0(19)
C44 C43 C5 Ni1 144.0(3)
C44 C43 C5 C1 46.0(4)
C44 C43 C5 C4 -119.0(4)
C44 C43 C48 C47 -0.9(5)
C28 C27 C3 Ni1 143.5(3)
C28 C27 C3 C2 -124.1(4)
C28 C27 C3 C4 45.7(5)
C28 C27 C32 C31 -0.3(5)
C28 C29 C30 C31 -0.4(7)
C28 C29 C30 C33 178.0(5)
C47 C46 C45 C44 -0.8(5)
C47 C46 C49 C50 -172.6(7)
C47 C46 C49 C50A -132.0(7)
C27 C28 C29 C30 0.8(6)
C27 C32 C31 C30 0.8(7)
C3 C2 C19 C24 -138.6(3)
C3 C2 C19 C20 45.9(5)
C3 C27 C32 C31 -176.4(4)
C45 C46 C47 C48 -0.7(6)
C45 C46 C49 C50 7.5(8)
C45 C46 C49 C50A 48.1(8)
C48 C43 C5 Ni1 -42.0(5)
C48 C43 C5 C1 -140.0(3)
C48 C43 C5 C4 55.0(5)
C48 C43 C44 C45 -0.5(5)
C40 C35 C4 Ni1 -47.1(5)
C40 C35 C4 C5 -138.5(4)
C40 C35 C4 C3 47.6(5)
C40 C35 C36 C37 -0.3(5)
C40 C39 C38 C37 -0.2(6)
C40 C39 C38 C41 -179.7(4)
C29 C28 C27 C3 175.8(3)
C29 C28 C27 C32 -0.5(5)
C29 C30 C31 C32 -0.4(7)
C29 C30 C33 C34A 119.2(7)
C29 C30 C33 C34 -80.4(10)
C10 C6 C7 Ni2 58.2(2)
C10 C6 C7 C59 -173.9(3)
C10 C6 C7 C8 -4.7(4)
C10 C9 C8 Ni2 -61.7(2)
C10 C9 C8 C7 -3.1(4)
C10 C9 C8 C67 176.5(3)
C10 C9 C75 C80 -54.0(6)
C10 C9 C75 C76 129.0(4)
C10 C83 C88 C87 171.0(5)
C51 C6 C7 Ni2 -128.3(4)
C51 C6 C7 C59 -0.4(5)
C51 C6 C7 C8 168.7(3)
C51 C52 C53 C54 -0.1(7)
C51 C56 C55 C54 -0.2(7)
C6 C10 C9 Ni2 -62.1(2)
C6 C10 C9 C8 0.2(4)
C6 C10 C9 C75 176.3(3)
C6 C10 C83 C84 -46.1(6)
C6 C10 C83 C88 141.4(4)
C6 C51 C52 C53 -174.4(4)
C6 C51 C56 C55 174.4(4)
C32 C27 C3 Ni1 -40.4(5)
C32 C27 C3 C2 52.0(5)
C32 C27 C3 C4 -138.2(4)
C59 C60 C61 C62 -1.7(6)
C59 C64 C63 C62 -1.4(6)
C9 C10 C6 Ni2 59.9(2)
C9 C10 C6 C51 -170.6(3)
C9 C10 C6 C7 2.8(4)
C9 C10 C83 C84 122.3(4)
C9 C10 C83 C88 -50.2(6)
C9 C8 C7 Ni2 -59.2(2)
C9 C8 C7 C6 4.9(4)
C9 C8 C7 C59 173.6(3)
C9 C8 C67 C68 134.6(4)
C9 C8 C67 C72 -45.9(6)
C9 C75 C80 C79 -177.0(4)
C9 C75 C76 C77 177.3(4)
C39 C38 C41 C42 -121.7(11)
C39 C38 C41 C42A 58.4(19)
C8 C9 C75 C80 121.2(4)
C8 C9 C75 C76 -55.7(6)
C8 C67 C72 C71 -178.2(5)
C84 C83 C88 C87 -1.6(7)
C84 C85 C86 C87 -0.8(8)
C84 C85 C86 C89 179.3(5)
C52 C51 C6 Ni2 -142.9(3)
C52 C51 C6 C10 121.4(4)
C52 C51 C6 C7 -50.8(5)
C52 C51 C56 C55 -0.7(6)
C52 C53 C54 C55 -0.7(7)
C52 C53 C54 C57 179.3(5)
C83 C10 C6 Ni2 -130.3(4)
C83 C10 C6 C51 -0.8(6)
C83 C10 C6 C7 172.6(3)
C83 C10 C9 Ni2 127.6(4)
C83 C10 C9 C8 -170.1(3)
C83 C10 C9 C75 5.9(6)
C83 C84 C85 C86 0.1(7)
C83 C88 C87 C86 1.0(9)
C31 C30 C33 C34A -62.4(10)
C31 C30 C33 C34 97.9(10)
C60 C59 C64 C63 1.6(5)
C60 C59 C7 Ni2 47.2(5)
C60 C59 C7 C6 -49.3(5)
C60 C59 C7 C8 143.6(4)
C64 C59 C60 C61 -0.1(5)
C64 C59 C7 Ni2 -140.1(3)
C64 C59 C7 C6 123.4(4)
C64 C59 C7 C8 -43.7(5)
C75 C9 C8 Ni2 122.4(4)
C75 C9 C8 C7 -179.0(3)
C75 C9 C8 C67 0.6(6)
C75 C80 C79 C78 -0.5(8)
C75 C76 C77 C78 -0.3(8)
C68 C67 C72 C71 1.2(7)
C68 C69 C70 C71 3.3(9)
C68 C69 C70 C73A 165.8(12)
C68 C69 C70 C73 -165.3(7)
C7 C59 C60 C61 172.8(4)
C7 C59 C64 C63 -171.5(3)
C7 C8 C67 C68 -45.8(6)
C7 C8 C67 C72 133.7(4)
C67 C8 C7 Ni2 121.1(3)
C67 C8 C7 C6 -174.8(3)
C67 C8 C7 C59 -6.0(6)
C67 C68 C69 C70 -2.2(8)
C67 C72 C71 C70 -0.1(8)
C80 C75 C76 C77 0.3(7)
C80 C79 C78 C77 0.6(8)
C80 C79 C78 C81 -178.9(6)
C25 C22 C23 C24 -176.5(4)
C25 C22 C21 C20 175.2(4)
C53 C54 C55 C56 0.9(7)
C53 C54 C57 C58 -57.5(8)
C79 C78 C81 C82A 79.7(10)
C79 C78 C81 C82 -89.3(15)
C56 C51 C6 Ni2 42.1(6)
C56 C51 C6 C10 -53.5(5)
C56 C51 C6 C7 134.2(4)
C56 C51 C52 C53 0.8(6)
C76 C75 C80 C79 0.1(7)
C76 C77 C78 C79 -0.2(8)
C76 C77 C78 C81 179.2(6)
C61 C62 C63 C64 -0.4(6)
C61 C62 C65 C66 85.9(9)
C77 C78 C81 C82A -99.7(8)
C77 C78 C81 C82 91.3(15)
C72 C71 C70 C69 -2.1(9)
C72 C71 C70 C73A -165.9(11)
C72 C71 C70 C73 165.9(8)
C85 C84 C83 C10 -171.8(4)
C85 C84 C83 C88 1.1(6)
C85 C86 C87 C88 0.3(9)
C85 C86 C89 C90 -145.9(7)
C63 C62 C61 C60 1.9(7)
C63 C62 C65 C66 -94.1(9)
C49 C46 C47 C48 179.4(4)
C49 C46 C45 C44 179.1(4)
C71 C70 C73A C74A -178.9(15)
C71 C70 C73 C74 92.4(14)
C55 C54 C57 C58 122.5(6)
C69 C68 C67 C8 179.4(4)
C69 C68 C67 C72 -0.1(7)
C69 C70 C73A C74A 18(3)
C69 C70 C73 C74 -99.7(15)
C87 C86 C89 C90 34.1(10)
C65 C62 C61 C60 -178.1(4)
C65 C62 C63 C64 179.7(4)
C57 C54 C55 C56 -179.2(5)
C89 C86 C87 C88 -179.8(6)
C91 C92 C93 C94 0.3(9)
C92 C91 C96 C95 -0.1(10)
C94 C95 C96 C91 -0.4(10)
C93 C94 C95 C96 0.9(10)
C95 C94 C93 C92 -0.8(9)
C96 C91 C92 C93 0.2(9)
C33 C30 C31 C32 -178.8(6)

loop_
_exptl_oxdiff_crystal_face_indexfrac_h
_exptl_oxdiff_crystal_face_indexfrac_k
_exptl_oxdiff_crystal_face_indexfrac_l
_exptl_oxdiff_crystal_face_x
_exptl_oxdiff_crystal_face_y
_exptl_oxdiff_crystal_face_z
-4.0000 6.0000 1.0000 0.0697 -0.8297 0.6417
1.9999 2.9999 -12.0000 -0.0808 0.3541 0.9167
-4.9999 2.0001 11.0000 0.1067 -0.9584 -0.2862
-1.9999 -4.0000 11.0000 0.0054 -0.2591 -0.9533
2.0001 1.0001 14.0000 0.5658 -0.2702 -0.7850
3.0000 9.0000 4.0000 0.7165 -0.4050 0.5220
-2.0001 -1.0001 -14.0000 -0.5658 0.2702 0.7850
-3.0000 -9.0000 -3.0000 -0.6881 0.3759 -0.5802
7.0000 8.0000 2.0000 0.8530 0.1245 0.4124
4.0001 -1.0000 11.0000 0.5067 0.1515 -0.8657
-7.0000 -8.0000 0.0000 -0.7960 -0.1827 -0.5287
-4.0001 -0.0000 -11.0000 -0.5536 -0.0856 0.7709
8.0000 -0.0001 -4.0000 0.3667 0.9273 -0.0297
